data_7203895
loop_
_publ_author_name
'Stefania Canestrari'
'Alexander Mar'in'
'Paolo Sgarabotto'
'Lara Righi'
'Lucedio Greci'

_publ_section_title
;
 New insights on the reaction of trialkyl phosphites with
 2-phenyl-3-phenylimino-3H-indole N-oxide: an indolic nitrone. Crystal
 structures of 1-diethylphosphoryl-2-phenyl-3-phenylamino-1H-indole and
 2-phenyl-4-phenylimino-4H-3,1-benzoxazine
;
_journal_issue 4
_journal_name_full 'J. Chem. Soc., Perkin Trans. 2'
_journal_page_first 833
_journal_page_last 838
_journal_paper_doi 10.1039/a907601h
_journal_year 2000
_chemical_compound_source ?
_chemical_formula_sum 'C20 H14 N2 O'
_chemical_formula_weight 298.34
_chemical_name_systematic
;
N-2-Phenyl-3,1-Benzoxazine-4-Phenylimino
;
_space_group_IT_number 14
_symmetry_Int_Tables_number 14
_symmetry_space_group_name_Hall '-P 2ybc'
_symmetry_space_group_name_H-M 'P 1 21/c 1'
_cell_angle_alpha 90.00(0)
_cell_angle_beta 93.0(1)
_cell_angle_gamma 90.0(0)
_cell_formula_units_Z 4.00
_cell_length_a 10.627(2)
_cell_length_b 4.667(2)
_cell_length_c 30.968(3)
_cell_measurement_radiation X
_cell_measurement_temperature 295
_cell_measurement_theta_max 32
_cell_measurement_theta_min 21
_cell_measurement_wavelength 1.54178
_cell_volume 1533.8(7)
_diffrn_ambient_temperature 295
_diffrn_radiation_monochromator Graphite
_diffrn_radiation_source Cu
_diffrn_radiation_type X
_diffrn_radiation_wavelength 1.54178
_diffrn_reflns_theta_max 70
_diffrn_reflns_theta_min 3
_exptl_absorpt_coefficient_mu 0.6408
_exptl_crystal_colour colourless
_exptl_crystal_density_diffrn 1.2920
_exptl_crystal_description ?
_exptl_crystal_F_000 624.0
_exptl_crystal_size_max 0.47
_exptl_crystal_size_mid 0.17
_exptl_crystal_size_min 0.14
_refine_ls_goodness_of_fit_ref 1.415
_refine_ls_number_parameters 264
_refine_ls_number_reflns 850
_refine_ls_R_factor_gt 0.045
_refine_ls_wR_factor_ref 0.047
_reflns_number_gt 850
_reflns_number_total 3340
_cod_data_source_file a907601h.txt
_cod_data_source_block (II)
_cod_depositor_comments
;
 Changing the _atom_site_occupancy data item value from '.' to '1'
 for all fully occupied atom sites.

 Antanas Vaitkus,
 2017-02-10
;
_cod_original_cell_volume 1533.8(8)
_cod_original_sg_symbol_H-M ' P 21/c        '
_cod_original_formula_sum 'O1 N2 C20 H14 '
_cod_database_code 7203895

loop_
_symmetry_equiv_pos_as_xyz
x,y,z
-x,-y,-z
-x,y+1/2,-z+1/2
x,-y+1/2,z+1/2

loop_
_atom_site_label
_atom_site_fract_x
_atom_site_fract_y
_atom_site_fract_z
_atom_site_U_iso_or_equiv
_atom_site_adp_type
_atom_site_type_symbol
_atom_site_calc_flag
_atom_site_occupancy
_atom_site_disorder_group
O3 0.3162(3) 0.0491(8) 0.8626(1) 0.0742(16) Uani O . 1 .
N1 0.1394(4) 0.0408(10) 0.8134(2) 0.0682(19) Uani N . 1 .
N4 0.4945(4) 0.3104(11) 0.8510(1) 0.0804(20) Uani N . 1 .
C2 0.1969(5) -0.0380(13) 0.8481(2) 0.0676(22) Uani C . 1 .
C4 0.3826(5) 0.2411(13) 0.8379(2) 0.0683(23) Uani C . 1 .
C5 0.3200(5) 0.3455(12) 0.7988(2) 0.0608(21) Uani C . 1 .
C6 0.3753(6) 0.5487(14) 0.7726(2) 0.0727(25) Uani C . 1 .
C7 0.3144(6) 0.6420(14) 0.7355(2) 0.0796(27) Uani C . 1 .
C8 0.1937(7) 0.5387(15) 0.7242(2) 0.0805(30) Uani C . 1 .
C9 0.1378(6) 0.3388(15) 0.7499(2) 0.0733(28) Uani C . 1 .
C10 0.1996(5) 0.2410(13) 0.7875(2) 0.0642(21) Uani C . 1 .
C21 0.1425(5) -0.2394(14) 0.8787(2) 0.0658(23) Uani C . 1 .
C22 0.1985(7) -0.2887(16) 0.9190(2) 0.0847(29) Uani C . 1 .
C23 0.1422(8) -0.4726(19) 0.9473(3) 0.1023(34) Uani C . 1 .
C24 0.0299(8) -0.6077(17) 0.9353(3) 0.0971(35) Uani C . 1 .
C25 -0.0236(7) -0.5591(17) 0.8955(3) 0.0897(32) Uani C . 1 .
C26 0.0300(7) -0.3783(15) 0.8666(2) 0.0838(28) Uani C . 1 .
C41 0.5526(5) 0.2030(16) 0.8902(2) 0.0754(26) Uani C . 1 .
C42 0.6481(8) 0.0088(19) 0.8890(3) 0.1109(37) Uani C . 1 .
C43 0.7121(8) -0.0768(21) 0.9267(3) 0.1261(45) Uani C . 1 .
C44 0.6855(8) 0.0325(20) 0.9648(3) 0.0999(31) Uani C . 1 .
C45 0.5907(10) 0.2222(22) 0.9662(3) 0.1414(49) Uani C . 1 .
C46 0.5257(9) 0.3050(24) 0.9289(3) 0.1369(45) Uani C . 1 .
H6 0.4533(49) 0.631(10) 0.7833(14) 0.084(18) Uiso H . 1 .
H7 0.3501(45) 0.805(12) 0.7140(16) 0.082(18) Uiso H . 1 .
H8 0.1532(42) 0.606(10) 0.6974(15) 0.072(17) Uiso H . 1 .
H9 0.0550(39) 0.2592(96) 0.7420(12) 0.061(15) Uiso H . 1 .
H22 0.2876(51) -0.193(13) 0.9275(17) 0.124(21) Uiso H . 1 .
H23 0.1823(52) -0.522(13) 0.9746(18) 0.109(21) Uiso H . 1 .
H24 -0.0044(44) -0.742(13) 0.9562(17) 0.085(21) Uiso H . 1 .
H25 -0.0971(49) -0.639(11) 0.8849(16) 0.083(21) Uiso H . 1 .
H26 -0.0105(39) -0.3235(98) 0.8371(14) 0.061(14) Uiso H . 1 .
H42 0.6612(59) -0.052(14) 0.8607(22) 0.138(29) Uiso H . 1 .
H43 0.7811(82) -0.201(21) 0.9259(28) 0.229(45) Uiso H . 1 .
H44 0.7275(44) -0.032(10) 0.9911(17) 0.085(18) Uiso H . 1 .
H45 0.5772(66) 0.299(18) 0.9951(23) 0.187(35) Uiso H . 1 .
H46 0.4748(86) 0.440(21) 0.9280(30) 0.220(44) Uiso H . 1 .

loop_
_atom_site_aniso_label
_atom_site_aniso_U_11
_atom_site_aniso_U_22
_atom_site_aniso_U_33
_atom_site_aniso_U_23
_atom_site_aniso_U_13
_atom_site_aniso_U_12
O3 0.0596(25) 0.0843(31) 0.0780(27) 0.0044(23) -0.0023(19) -0.0019(22)
N1 0.0627(29) 0.0730(38) 0.0685(30) -0.0007(30) -0.0014(24) -0.0007(29)
N4 0.0630(30) 0.1013(42) 0.0761(35) -0.0027(32) -0.0048(26) 0.0010(31)
C2 0.0519(33) 0.0721(43) 0.0788(41) -0.0092(39) 0.0027(29) 0.0064(33)
C4 0.0591(38) 0.0779(43) 0.0685(36) -0.0054(39) 0.0083(32) 0.0087(40)
C5 0.0600(35) 0.0599(39) 0.0627(33) -0.0001(33) 0.0049(30) 0.0022(32)
C6 0.0633(41) 0.0747(48) 0.0801(42) -0.0045(41) 0.0033(34) -0.0018(39)
C7 0.0691(43) 0.0871(52) 0.0829(45) 0.0110(42) 0.0058(36) -0.0032(38)
C8 0.0857(50) 0.0860(51) 0.0693(42) 0.0058(41) -0.0016(37) 0.0073(44)
C9 0.0587(37) 0.0785(50) 0.0823(45) 0.0048(38) -0.0002(36) 0.0000(37)
C10 0.0617(37) 0.0664(43) 0.0645(34) -0.0025(37) 0.0042(31) 0.0008(37)
C21 0.0670(36) 0.0646(43) 0.0662(35) -0.0022(38) 0.0087(31) 0.0073(36)
C22 0.0836(47) 0.0923(57) 0.0777(43) 0.0158(45) 0.0002(38) 0.0044(44)
C23 0.1112(60) 0.1075(65) 0.0870(51) 0.0194(51) -0.0052(49) 0.0139(53)
C24 0.1041(61) 0.0892(61) 0.0998(61) 0.0114(52) 0.0232(52) 0.0039(46)
C25 0.0832(52) 0.0919(57) 0.0945(58) -0.0013(50) 0.0089(44) -0.0058(47)
C26 0.0804(45) 0.0878(54) 0.0833(46) 0.0034(42) 0.0055(38) -0.0005(40)
C41 0.0543(34) 0.0979(56) 0.0740(40) -0.0043(43) 0.0022(33) -0.0069(40)
C42 0.1163(60) 0.1339(74) 0.0836(56) -0.0030(56) 0.0155(49) 0.0424(57)
C43 0.1172(66) 0.1617(96) 0.0993(63) 0.0164(66) 0.0039(52) 0.0573(61)
C44 0.0941(54) 0.1113(68) 0.0915(55) 0.0165(55) -0.0225(49) -0.0018(52)
C45 0.1545(84) 0.1688(96) 0.0965(65) -0.0289(71) -0.0348(64) 0.0640(76)
C46 0.1409(73) 0.1747(96) 0.0920(58) -0.0312(60) -0.0225(55) 0.0838(70)

loop_
_atom_type_symbol
_atom_type_number_in_cell
_atom_type_description
_atom_type_scat_dispersion_real
_atom_type_scat_dispersion_imag
_atom_type_scat_source
'O ' 4 'Oxygen      ' 0.0492 0.0322 'Int. Tab. C, 4.2.6.8, 6.1.1.4'
'N ' 8 'Nitrogen    ' 0.0311 0.0180 'Int. Tab. C, 4.2.6.8, 6.1.1.4'
'C ' 80 'Carbon      ' 0.0181 0.0091 'Int. Tab. C, 4.2.6.8, 6.1.1.4'
'H ' 56 'Hydrogen    ' 0.0000 0.0000 'Int. Tab. C, 4.2.6.8, 6.1.1.4'

loop_
_geom_angle_atom_site_label_1
_geom_angle_atom_site_label_2
_geom_angle_atom_site_label_3
_geom_angle
_geom_angle_site_symmetry_1
_geom_angle_site_symmetry_2
_geom_angle_site_symmetry_3
_geom_angle_publ_flag
C2 O3 C4 119.5(4) . . . no
C2 N1 C10 117.7(6) . . . no
C4 N4 C41 122.4(4) . . . no
O3 C2 N1 125.8(5) . . . no
O3 C2 C21 111.2(5) . . . no
N1 C2 C21 123.0(6) . . . no
O3 C4 N4 118.6(5) . . . no
O3 C4 C5 117.1(5) . . . no
N4 C4 C5 124.3(5) . . . no
C4 C5 C6 122.0(6) . . . no
C4 C5 C10 118.1(5) . . . no
C6 C5 C10 119.9(5) . . . no
C5 C6 C7 120.8(6) . . . no
C5 C6 H6 117(3) . . . no
C7 C6 H6 122(3) . . . no
C6 C7 C8 119.4(6) . . . no
C6 C7 H7 125(3) . . . no
C8 C7 H7 116(3) . . . no
C7 C8 C9 120.4(7) . . . no
C7 C8 H8 118(3) . . . no
C9 C8 H8 122(3) . . . no
C8 C9 C10 120.6(6) . . . no
C8 C9 H9 122(3) . . . no
C10 C9 H9 118(2) . . . no
N1 C10 C5 121.8(5) . . . no
N1 C10 C9 119.3(6) . . . no
C5 C10 C9 118.9(5) . . . no
C2 C21 C22 121.7(6) . . . no
C2 C21 C26 118.9(5) . . . no
C22 C21 C26 119.4(6) . . . no
C21 C22 C23 119.9(7) . . . no
C21 C22 H22 119(3) . . . no
C23 C22 H22 121(3) . . . no
C22 C23 C24 120.5(8) . . . no
C22 C23 H23 121(4) . . . no
C24 C23 H23 118(3) . . . no
C23 C24 C25 119.0(8) . . . no
C23 C24 H24 117(3) . . . no
C25 C24 H24 124(3) . . . no
C24 C25 C26 121.9(8) . . . no
C24 C25 H25 125(3) . . . no
C26 C25 H25 113(3) . . . no
C21 C26 C25 119.3(7) . . . no
C21 C26 H26 116(2) . . . no
C25 C26 H26 124(3) . . . no
N4 C41 C42 120.1(6) . . . no
N4 C41 C46 122.4(6) . . . no
C42 C41 C46 117.2(7) . . . no
C41 C42 C43 120.3(8) . . . no
C41 C42 H42 112(4) . . . no
C43 C42 H42 128(4) . . . no
C42 C43 C44 121.5(9) . . . no
C42 C43 H43 121(6) . . . no
C44 C43 H43 118(6) . . . no
C43 C44 C45 118.4(9) . . . no
C43 C44 H44 122(3) . . . no
C45 C44 H44 120(3) . . . no
C44 C45 C46 120.3(9) . . . no
C44 C45 H45 115(5) . . . no
C46 C45 H45 125(4) . . . no
C41 C46 C45 122.3(8) . . . no
C41 C46 H46 114(7) . . . no
C45 C46 H46 123(7) . . . no

loop_
_geom_bond_atom_site_label_1
_geom_bond_atom_site_label_2
_geom_bond_distance
_geom_bond_site_symmetry_1
_geom_bond_site_symmetry_2
_geom_bond_publ_flag
O3 C2 1.384(6) . . no
O3 C4 1.394(7) . . no
N1 C2 1.263(8) . . no
N1 C10 1.407(8) . . no
N4 C4 1.278(7) . . no
N4 C41 1.424(7) . . no
C2 C21 1.474(9) . . no
C4 C5 1.436(8) . . no
C5 C6 1.398(9) . . no
C5 C10 1.397(8) . . no
C6 C7 1.360(9) . . no
C6 H6 0.96(5) . . no
C7 C8 1.40(1) . . no
C7 H7 1.09(5) . . no
C8 C9 1.38(1) . . no
C8 H8 0.97(4) . . no
C9 C10 1.384(9) . . no
C9 H9 0.97(4) . . no
C21 C22 1.374(9) . . no
C21 C26 1.394(9) . . no
C22 C23 1.38(1) . . no
C22 H22 1.07(5) . . no
C23 C24 1.38(1) . . no
C23 H23 0.95(5) . . no
C24 C25 1.35(1) . . no
C24 H24 0.98(5) . . no
C25 C26 1.38(1) . . no
C25 H25 0.91(5) . . no
C26 H26 1.02(4) . . no
C41 C42 1.36(1) . . no
C41 C46 1.33(1) . . no
C42 C43 1.38(1) . . no
C42 H42 0.94(6) . . no
C43 C44 1.33(1) . . no
C43 H43 0.94(9) . . no
C44 C45 1.34(1) . . no
C44 H44 0.96(5) . . no
C45 C46 1.37(1) . . no
C45 H45 0.98(7) . . no
C46 H46 0.83(9) . . no

loop_
_geom_torsion_atom_site_label_1
_geom_torsion_atom_site_label_2
_geom_torsion_atom_site_label_3
_geom_torsion_atom_site_label_4
_geom_torsion
_geom_torsion_site_symmetry_1
_geom_torsion_site_symmetry_2
_geom_torsion_site_symmetry_3
_geom_torsion_site_symmetry_4
_geom_torsion_publ_flag
C4 O3 C2 N1 0.1(8) . . . . no
C4 O3 C2 C21 -179.8(5) . . . . no
C2 O3 C4 N4 -177.3(5) . . . . no
C2 O3 C4 C5 2.0(7) . . . . no
C10 N1 C2 O3 -1.9(9) . . . . no
C10 N1 C2 C21 178.0(5) . . . . no
C2 N1 C10 C5 1.6(9) . . . . no
C2 N1 C10 C9 -178.1(6) . . . . no
C41 N4 C4 O3 -1.2(8) . . . . no
C41 N4 C4 C5 179.6(6) . . . . no
C4 N4 C41 C42 108.9(8) . . . . no
C4 N4 C41 C46 -77.7(9) . . . . no
O3 C2 C21 C22 9.8(8) . . . . no
O3 C2 C21 C26 -171.6(5) . . . . no
N1 C2 C21 C22 -170.2(6) . . . . no
N1 C2 C21 C26 8.5(9) . . . . no
O3 C4 C5 C6 177.0(5) . . . . no
O3 C4 C5 C10 -2.2(8) . . . . no
N4 C4 C5 C6 -3.8(9) . . . . no
N4 C4 C5 C10 177.1(6) . . . . no
C4 C5 C6 C7 179.4(6) . . . . no
C4 C5 C6 H6 -5(3) . . . . no
C10 C5 C6 C7 -1.5(9) . . . . no
C10 C5 C6 H6 173(3) . . . . no
C4 C5 C10 N1 0.5(9) . . . . no
C4 C5 C10 C9 -179.9(6) . . . . no
C6 C5 C10 N1 -178.7(6) . . . . no
C6 C5 C10 C9 0.9(9) . . . . no
C5 C6 C7 C8 2(1) . . . . no
C5 C6 C7 H7 178(3) . . . . no
H6 C6 C7 C8 -171(3) . . . . no
H6 C6 C7 H7 4(5) . . . . no
C6 C7 C8 C9 0(1) . . . . no
C6 C7 C8 H8 -178(3) . . . . no
H7 C7 C8 C9 -177(3) . . . . no
H7 C7 C8 H8 5(4) . . . . no
C7 C8 C9 C10 1(1) . . . . no
C7 C8 C9 H9 -177(3) . . . . no
H8 C8 C9 C10 178(3) . . . . no
H8 C8 C9 H9 0(4) . . . . no
C8 C9 C10 N1 179.0(6) . . . . no
C8 C9 C10 C5 -0.7(9) . . . . no
H9 C9 C10 N1 -1(3) . . . . no
H9 C9 C10 C5 178(3) . . . . no
C2 C21 C22 C23 177.9(7) . . . . no
C2 C21 C22 H22 -4(4) . . . . no
C26 C21 C22 C23 0(1) . . . . no
C26 C21 C22 H22 176(3) . . . . no
C2 C21 C26 C25 -177.8(6) . . . . no
C2 C21 C26 H26 -2(3) . . . . no
C22 C21 C26 C25 1(1) . . . . no
C22 C21 C26 H26 176(3) . . . . no
C21 C22 C23 C24 0(1) . . . . no
C21 C22 C23 H23 175(4) . . . . no
H22 C22 C23 C24 -176(4) . . . . no
H22 C22 C23 H23 -1(5) . . . . no
C22 C23 C24 C25 0(1) . . . . no
C22 C23 C24 H24 178(4) . . . . no
H23 C23 C24 C25 -174(4) . . . . no
H23 C23 C24 H24 3(5) . . . . no
C23 C24 C25 C26 0(1) . . . . no
C23 C24 C25 H25 180(4) . . . . no
H24 C24 C25 C26 -176(4) . . . . no
H24 C24 C25 H25 3(6) . . . . no
C24 C25 C26 C21 0(1) . . . . no
C24 C25 C26 H26 -174(3) . . . . no
H25 C25 C26 C21 179(4) . . . . no
H25 C25 C26 H26 5(5) . . . . no
N4 C41 C42 C43 174.3(7) . . . . no
N4 C41 C42 H42 -5(4) . . . . no
C46 C41 C42 C43 0(1) . . . . no
C46 C41 C42 H42 -179(4) . . . . no
N4 C41 C46 C45 -173.2(8) . . . . no
N4 C41 C46 H46 -2(7) . . . . no
C42 C41 C46 C45 0(1) . . . . no
C42 C41 C46 H46 171(7) . . . . no
C41 C42 C43 C44 -1(1) . . . . no
C41 C42 C43 H43 -175(7) . . . . no
H42 C42 C43 C44 179(5) . . . . no
H42 C42 C43 H43 5(8) . . . . no
C42 C43 C44 C45 3(1) . . . . no
C42 C43 C44 H44 178(4) . . . . no
H43 C43 C44 C45 177(6) . . . . no
H43 C43 C44 H44 -7(7) . . . . no
C43 C44 C45 C46 -1(1) . . . . no
C43 C44 C45 H45 -177(5) . . . . no
H44 C44 C45 C46 -176(4) . . . . no
H44 C44 C45 H45 6(6) . . . . no
C44 C45 C46 C41 0(2) . . . . no
C44 C45 C46 H46 -169(8) . . . . no
H45 C45 C46 C41 177(5) . . . . no
H45 C45 C46 H46 7(*) . . . . no

loop_
_cod_related_entry_id
_cod_related_entry_database
_cod_related_entry_code
1 ChemSpider 30653692
